data_7159406
loop_
_publ_author_name
'Hsueh, Jen-Chun'
'Szu, Fu-En'
'Yu, Yin-Yin'
'Leung, Man-Kit'

_publ_section_title
;
 <i>ortho</i>-Lithiation driven one-pot synthesis of quinazolines
 <i>via</i> [2 + 2 + 2] cascade annulation of halofluorobenzenes with
 nitriles.
;
_journal_issue 25
_journal_name_full 'Organic &amp; biomolecular chemistry'
_journal_page_first 5297
_journal_page_last 5304
_journal_paper_doi 10.1039/d3ob00741c
_journal_volume 21
_journal_year 2023
_chemical_formula_sum 'C61 H37 F2 N7'
_chemical_formula_weight 905.97
_space_group_crystal_system triclinic
_space_group_IT_number 2
_space_group_name_Hall '-P 1'
_space_group_name_H-M_alt 'P -1'
_atom_sites_solution_hydrogens geom
_audit_creation_method SHELXL-2018/3
_audit_update_record
;
2023-03-13 deposited with the CCDC.	2023-06-12 downloaded from the CCDC.
;
_cell_angle_alpha 109.3869(8)
_cell_angle_beta 98.5209(8)
_cell_angle_gamma 93.7331(8)
_cell_formula_units_Z 2
_cell_length_a 11.6106(2)
_cell_length_b 13.7588(3)
_cell_length_c 17.4536(4)
_cell_measurement_reflns_used 9907
_cell_measurement_temperature 100(2)
_cell_measurement_theta_max 78.03
_cell_measurement_theta_min 2.73
_cell_volume 2581.46(9)
_computing_cell_refinement 'SAINT V8.40B (Bruker AXS LLC, 2019)'
_computing_data_collection 'Bruker APEX4'
_computing_data_reduction 'SAINT V8.40B (Bruker AXS LLC, 2019)'
_computing_molecular_graphics 'Bruker SHELXTL'
_computing_publication_material 'Bruker SHELXTL'
_computing_structure_refinement 'SHELXL-2018/3 (Sheldrick, 2018)'
_computing_structure_solution 'SHELXT 2018/2 (Sheldrick, 2018)'
_diffrn_ambient_temperature 100(2)
_diffrn_measured_fraction_theta_full 0.989
_diffrn_measured_fraction_theta_max 0.944
_diffrn_measurement_device_type 'Bruker AXS D8 VENTURE, PhotonIII_C28'
_diffrn_measurement_method '\w and \f scans'
_diffrn_radiation_type CuK\a
_diffrn_radiation_wavelength 1.54178
_diffrn_reflns_av_R_equivalents 0.0311
_diffrn_reflns_av_unetI/netI 0.0247
_diffrn_reflns_Laue_measured_fraction_full 0.989
_diffrn_reflns_Laue_measured_fraction_max 0.944
_diffrn_reflns_limit_h_max 14
_diffrn_reflns_limit_h_min -14
_diffrn_reflns_limit_k_max 17
_diffrn_reflns_limit_k_min -17
_diffrn_reflns_limit_l_max 20
_diffrn_reflns_limit_l_min -21
_diffrn_reflns_number 47577
_diffrn_reflns_point_group_measured_fraction_full 0.989
_diffrn_reflns_point_group_measured_fraction_max 0.944
_diffrn_reflns_theta_full 67.679
_diffrn_reflns_theta_max 78.516
_diffrn_reflns_theta_min 2.729
_diffrn_source 'I-mu-S microfocus sealed tube'
_exptl_absorpt_coefficient_mu 0.598
_exptl_absorpt_correction_T_max 1.0000
_exptl_absorpt_correction_T_min 0.9228
_exptl_absorpt_correction_type multi-scan
_exptl_absorpt_process_details
; 
SADABS 2016/2: Krause, L., Herbst-Irmer, R., Sheldrick, G. M., Stalke, D. (2015). 
"Comparison of silver and molybdenum microfocus X-ray sources for 
single-crystal structure determination" 
J. Appl. Cryst. 48, 3-10. 
doi:10.1107/S1600576714022985 
;
_exptl_crystal_colour colourless
_exptl_crystal_density_diffrn 1.166
_exptl_crystal_description plate
_exptl_crystal_F_000 940
_exptl_crystal_size_max 0.150
_exptl_crystal_size_mid 0.150
_exptl_crystal_size_min 0.100
_refine_diff_density_max 0.317
_refine_diff_density_min -0.250
_refine_diff_density_rms 0.044
_refine_ls_extinction_method none
_refine_ls_goodness_of_fit_ref 1.003
_refine_ls_hydrogen_treatment constr
_refine_ls_matrix_type full
_refine_ls_number_parameters 631
_refine_ls_number_reflns 10499
_refine_ls_number_restraints 0
_refine_ls_restrained_S_all 1.003
_refine_ls_R_factor_all 0.0459
_refine_ls_R_factor_gt 0.0426
_refine_ls_shift/su_max 0.002
_refine_ls_shift/su_mean 0.000
_refine_ls_structure_factor_coef Fsqd
_refine_ls_weighting_details 'w=1/[\s^2^(Fo^2^)+(0.0570P)^2^+1.2139P] where P=(Fo^2^+2Fc^2^)/3'
_refine_ls_weighting_scheme calc
_refine_ls_wR_factor_gt 0.1093
_refine_ls_wR_factor_ref 0.1128
_reflns_Friedel_coverage 0.000
_reflns_number_gt 9669
_reflns_number_total 10499
_reflns_threshold_expression 'I > 2\s(I)'
_cod_data_source_file d3ob00741c2.cif
_cod_data_source_block ic21646_sq
_cod_depositor_comments
;
The following automatic conversions were performed:

data item '_exptl_absorpt_correction_type' value 'Multi-Scan' was
changed to 'multi-scan' in accordance with the
/home/data/users/saulius/crontab/automatic-downloads/rss-feeds/RSC/lib/dictionaries/cif_core.dic
dictionary named 'cif_core.dic' version 2.4.2 last updated on
2011-04-26.

Automatic conversion script
Id: cif_fix_values 8170 2020-07-09 18:12:32Z antanas 
;
_cod_database_code 7159406
_shelx_shelxl_version_number 2018/3
_shelx_space_group_comment
; 
The symmetry employed for this shelxl refinement is uniquely defined 
by the following loop, which should always be used as a source of 
symmetry information in preference to the above space-group names. 
They are only intended as comments. 
;
_shelx_estimated_absorpt_t_min 0.916
_shelx_estimated_absorpt_t_max 0.943

loop_
_space_group_symop_operation_xyz
'x, y, z'
'-x, -y, -z'

loop_
_atom_site_label
_atom_site_type_symbol
_atom_site_fract_x
_atom_site_fract_y
_atom_site_fract_z
_atom_site_U_iso_or_equiv
_atom_site_adp_type
_atom_site_occupancy
_atom_site_site_symmetry_order
_atom_site_calc_flag
_atom_site_refinement_flags_posn
_atom_site_refinement_flags_adp
_atom_site_refinement_flags_occupancy
_atom_site_disorder_assembly
_atom_site_disorder_group
F1 F 0.28321(6) 0.42567(5) 0.13782(4) 0.02261(15) Uani 1 1 d . . . . .
F2 F 0.75056(6) 0.78130(5) 0.24240(4) 0.02391(16) Uani 1 1 d . . . . .
N1 N 0.31506(9) 0.10350(8) 0.07057(6) 0.0212(2) Uani 1 1 d . . . . .
N2 N 0.50823(9) 0.14912(8) 0.15167(6) 0.0205(2) Uani 1 1 d . . . . .
N3 N 0.57302(9) 0.64042(8) 0.26233(6) 0.0201(2) Uani 1 1 d . . . . .
N4 N 0.66900(8) 0.50497(7) 0.29350(6) 0.0188(2) Uani 1 1 d . . . . .
N5 N 0.81593(9) 0.57250(8) 0.41267(6) 0.0226(2) Uani 1 1 d . . . . .
N6 N 1.09002(8) 0.86370(8) 0.45748(6) 0.0194(2) Uani 1 1 d . . . . .
N7 N 1.05274(9) 0.98649(8) 0.38996(6) 0.0199(2) Uani 1 1 d . . . . .
C1 C 0.43490(10) -0.03069(9) 0.08091(7) 0.0211(2) Uani 1 1 d . . . . .
C2 C 0.35486(11) -0.10513(10) 0.01801(8) 0.0249(3) Uani 1 1 d . . . . .
H2 H 0.289441 -0.084241 -0.009532 0.030 Uiso 1 1 calc R U . . .
C3 C 0.37010(12) -0.20952(10) -0.00466(8) 0.0277(3) Uani 1 1 d . . . . .
H3A H 0.314779 -0.259821 -0.047205 0.033 Uiso 1 1 calc R U . . .
C4 C 0.46573(13) -0.24033(10) 0.03462(9) 0.0290(3) Uani 1 1 d . . . . .
H4 H 0.476470 -0.311716 0.018678 0.035 Uiso 1 1 calc R U . . .
C5 C 0.54611(13) -0.16702(10) 0.09737(9) 0.0319(3) Uani 1 1 d . . . . .
H5 H 0.611916 -0.188301 0.124176 0.038 Uiso 1 1 calc R U . . .
C6 C 0.53039(12) -0.06252(10) 0.12100(9) 0.0278(3) Uani 1 1 d . . . . .
H6 H 0.584793 -0.012660 0.164553 0.033 Uiso 1 1 calc R U . . .
C7 C 0.42009(10) 0.08100(9) 0.10328(7) 0.0200(2) Uani 1 1 d . . . . .
C8 C 0.49275(10) 0.25099(9) 0.17056(7) 0.0195(2) Uani 1 1 d . . . . .
C9 C 0.58749(10) 0.32427(9) 0.22186(7) 0.0205(2) Uani 1 1 d . . . . .
H9 H 0.658004 0.301755 0.241359 0.025 Uiso 1 1 calc R U . . .
C10 C 0.57708(10) 0.42755(9) 0.24321(7) 0.0187(2) Uani 1 1 d . . . . .
C11 C 0.47294(10) 0.46519(9) 0.21555(7) 0.0185(2) Uani 1 1 d . . . . .
C12 C 0.38217(10) 0.39199(9) 0.16497(7) 0.0184(2) Uani 1 1 d . . . . .
C13 C 0.38760(10) 0.28383(9) 0.13918(7) 0.0192(2) Uani 1 1 d . . . . .
C14 C 0.29806(10) 0.20181(9) 0.08672(7) 0.0201(2) Uani 1 1 d . . . . .
C15 C 0.17994(11) 0.21488(10) 0.04724(8) 0.0233(2) Uani 1 1 d . . . . .
C16 C 0.08315(12) 0.15387(13) 0.05324(11) 0.0385(3) Uani 1 1 d . . . . .
H16 H 0.093659 0.109187 0.084468 0.046 Uiso 1 1 calc R U . . .
C17 C -0.02821(13) 0.15816(14) 0.01387(12) 0.0468(4) Uani 1 1 d . . . . .
H17 H -0.093568 0.116438 0.018368 0.056 Uiso 1 1 calc R U . . .
C18 C -0.04483(13) 0.22240(12) -0.03171(10) 0.0384(3) Uani 1 1 d . . . . .
H18 H -0.121677 0.226784 -0.057004 0.046 Uiso 1 1 calc R U . . .
C19 C 0.05071(13) 0.28048(10) -0.04054(8) 0.0310(3) Uani 1 1 d . . . . .
H19 H 0.039666 0.323279 -0.073330 0.037 Uiso 1 1 calc R U . . .
C20 C 0.16301(12) 0.27654(10) -0.00159(8) 0.0256(3) Uani 1 1 d . . . . .
H20 H 0.228412 0.316103 -0.008367 0.031 Uiso 1 1 calc R U . . .
C21 C 0.47577(10) 0.57959(9) 0.24100(7) 0.0196(2) Uani 1 1 d . . . . .
C22 C 0.36692(11) 0.63168(10) 0.24325(7) 0.0235(3) Uani 1 1 d . . . . .
C23 C 0.27459(12) 0.60330(11) 0.27694(9) 0.0322(3) Uani 1 1 d . . . . .
H23 H 0.277564 0.546894 0.296812 0.039 Uiso 1 1 calc R U . . .
C24 C 0.17773(14) 0.65818(14) 0.28134(11) 0.0453(4) Uani 1 1 d . . . . .
H24 H 0.114861 0.639579 0.304933 0.054 Uiso 1 1 calc R U . . .
C25 C 0.17240(15) 0.73960(14) 0.25161(11) 0.0475(4) Uani 1 1 d . . . . .
H25 H 0.105448 0.775944 0.254102 0.057 Uiso 1 1 calc R U . . .
C26 C 0.26400(15) 0.76817(13) 0.21836(10) 0.0425(4) Uani 1 1 d . . . . .
H26 H 0.260155 0.824265 0.198160 0.051 Uiso 1 1 calc R U . . .
C27 C 0.36170(13) 0.71505(11) 0.21439(8) 0.0311(3) Uani 1 1 d . . . . .
H27 H 0.425137 0.735299 0.192052 0.037 Uiso 1 1 calc R U . . .
C28 C 0.68224(10) 0.59243(9) 0.26228(7) 0.0185(2) Uani 1 1 d . . . . .
C29 C 0.71134(10) 0.54938(9) 0.17462(7) 0.0205(2) Uani 1 1 d . . . . .
C30 C 0.64082(11) 0.55686(10) 0.10573(8) 0.0250(3) Uani 1 1 d . . . . .
H30 H 0.572102 0.590524 0.111616 0.030 Uiso 1 1 calc R U . . .
C31 C 0.67076(13) 0.51502(11) 0.02799(8) 0.0309(3) Uani 1 1 d . . . . .
H31 H 0.621408 0.519216 -0.019061 0.037 Uiso 1 1 calc R U . . .
C32 C 0.77149(14) 0.46751(11) 0.01868(8) 0.0338(3) Uani 1 1 d . . . . .
H32 H 0.791798 0.439593 -0.034432 0.041 Uiso 1 1 calc R U . . .
C33 C 0.84295(14) 0.46087(11) 0.08767(9) 0.0351(3) Uani 1 1 d . . . . .
H33 H 0.912642 0.428695 0.081784 0.042 Uiso 1 1 calc R U . . .
C34 C 0.81273(12) 0.50108(10) 0.16496(8) 0.0287(3) Uani 1 1 d . . . . .
H34 H 0.861526 0.495686 0.211768 0.034 Uiso 1 1 calc R U . . .
C35 C 0.72618(10) 0.50688(9) 0.36916(7) 0.0199(2) Uani 1 1 d . . . . .
C36 C 0.68150(11) 0.43270(9) 0.40667(7) 0.0211(2) Uani 1 1 d . . . . .
C37 C 0.76249(11) 0.38431(10) 0.44439(8) 0.0247(3) Uani 1 1 d . . . . .
H37 H 0.843420 0.395468 0.442342 0.030 Uiso 1 1 calc R U . . .
C38 C 0.72518(12) 0.32005(11) 0.48481(9) 0.0302(3) Uani 1 1 d . . . . .
H38 H 0.780316 0.286460 0.509753 0.036 Uiso 1 1 calc R U . . .
C39 C 0.60728(12) 0.30487(11) 0.48878(9) 0.0323(3) Uani 1 1 d . . . . .
H39 H 0.581665 0.260743 0.516385 0.039 Uiso 1 1 calc R U . . .
C40 C 0.52673(12) 0.35395(11) 0.45255(9) 0.0302(3) Uani 1 1 d . . . . .
H40 H 0.446180 0.344072 0.456026 0.036 Uiso 1 1 calc R U . . .
C41 C 0.56328(11) 0.41735(10) 0.41130(8) 0.0250(3) Uani 1 1 d . . . . .
H41 H 0.507703 0.450384 0.386137 0.030 Uiso 1 1 calc R U . . .
C42 C 0.98820(10) 0.80432(9) 0.41177(7) 0.0186(2) Uani 1 1 d . . . . .
C43 C 0.95292(10) 0.71605(9) 0.42935(7) 0.0206(2) Uani 1 1 d . . . . .
H43 H 0.999359 0.700180 0.472225 0.025 Uiso 1 1 calc R U . . .
C44 C 0.85184(10) 0.65190(9) 0.38538(7) 0.0196(2) Uani 1 1 d . . . . .
C45 C 0.78403(10) 0.67170(9) 0.31837(7) 0.0179(2) Uani 1 1 d . . . . .
C46 C 0.81677(10) 0.76084(9) 0.30418(7) 0.0184(2) Uani 1 1 d . . . . .
C47 C 0.91737(10) 0.83164(9) 0.34955(7) 0.0177(2) Uani 1 1 d . . . . .
C48 C 0.95523(10) 0.92930(9) 0.34308(7) 0.0185(2) Uani 1 1 d . . . . .
C49 C 0.89396(10) 0.98036(9) 0.28823(7) 0.0197(2) Uani 1 1 d . . . . .
C50 C 0.87637(11) 0.93793(10) 0.20257(8) 0.0240(2) Uani 1 1 d . . . . .
H50 H 0.892912 0.869177 0.176515 0.029 Uiso 1 1 calc R U . . .
C51 C 0.83457(12) 0.99596(10) 0.15486(8) 0.0276(3) Uani 1 1 d . . . . .
H51 H 0.824540 0.967430 0.096374 0.033 Uiso 1 1 calc R U . . .
C52 C 0.80763(13) 1.09514(11) 0.19259(9) 0.0318(3) Uani 1 1 d . . . . .
H52 H 0.778299 1.134412 0.159981 0.038 Uiso 1 1 calc R U . . .
C53 C 0.82340(14) 1.13718(11) 0.27786(9) 0.0339(3) Uani 1 1 d . . . . .
H53 H 0.803713 1.204888 0.303638 0.041 Uiso 1 1 calc R U . . .
C54 C 0.86784(12) 1.08079(10) 0.32575(8) 0.0271(3) Uani 1 1 d . . . . .
H54 H 0.880512 1.110654 0.384265 0.033 Uiso 1 1 calc R U . . .
C55 C 1.11801(10) 0.95009(9) 0.44408(7) 0.0188(2) Uani 1 1 d . . . . .
C56 C 1.22897(10) 1.01575(9) 0.49167(7) 0.0207(2) Uani 1 1 d . . . . .
C57 C 1.25242(11) 1.11627(10) 0.49083(8) 0.0232(2) Uani 1 1 d . . . . .
H57 H 1.198414 1.142175 0.458208 0.028 Uiso 1 1 calc R U . . .
C58 C 1.35485(12) 1.17818(10) 0.53780(8) 0.0268(3) Uani 1 1 d . . . . .
H58 H 1.370055 1.246821 0.537718 0.032 Uiso 1 1 calc R U . . .
C59 C 1.43488(12) 1.14102(11) 0.58465(8) 0.0302(3) Uani 1 1 d . . . . .
H59 H 1.505051 1.183653 0.616330 0.036 Uiso 1 1 calc R U . . .
C60 C 1.41212(13) 1.04128(12) 0.58511(10) 0.0361(3) Uani 1 1 d . . . . .
H60 H 1.467064 1.015448 0.617189 0.043 Uiso 1 1 calc R U . . .
C61 C 1.30979(12) 0.97871(11) 0.53915(9) 0.0309(3) Uani 1 1 d . . . . .
H61 H 1.294770 0.910431 0.540053 0.037 Uiso 1 1 calc R U . . .

loop_
_atom_site_aniso_label
_atom_site_aniso_U_11
_atom_site_aniso_U_22
_atom_site_aniso_U_33
_atom_site_aniso_U_23
_atom_site_aniso_U_13
_atom_site_aniso_U_12
F1 0.0174(3) 0.0208(3) 0.0256(4) 0.0051(3) -0.0023(3) 0.0036(3)
F2 0.0247(4) 0.0218(4) 0.0240(3) 0.0117(3) -0.0065(3) -0.0017(3)
N1 0.0205(5) 0.0201(5) 0.0217(5) 0.0070(4) 0.0018(4) -0.0005(4)
N2 0.0205(5) 0.0169(5) 0.0230(5) 0.0063(4) 0.0023(4) 0.0005(4)
N3 0.0196(5) 0.0180(5) 0.0204(5) 0.0057(4) -0.0013(4) 0.0024(4)
N4 0.0182(5) 0.0156(5) 0.0208(5) 0.0067(4) -0.0014(4) -0.0008(4)
N5 0.0216(5) 0.0213(5) 0.0244(5) 0.0114(4) -0.0031(4) -0.0026(4)
N6 0.0176(5) 0.0182(5) 0.0202(5) 0.0052(4) 0.0005(4) -0.0002(4)
N7 0.0209(5) 0.0181(5) 0.0196(5) 0.0057(4) 0.0024(4) 0.0013(4)
C1 0.0219(6) 0.0189(6) 0.0230(6) 0.0079(5) 0.0050(5) -0.0005(4)
C2 0.0256(6) 0.0224(6) 0.0245(6) 0.0079(5) 0.0007(5) -0.0015(5)
C3 0.0333(7) 0.0204(6) 0.0256(6) 0.0052(5) 0.0030(5) -0.0038(5)
C4 0.0385(7) 0.0171(6) 0.0312(7) 0.0084(5) 0.0065(6) 0.0013(5)
C5 0.0331(7) 0.0223(7) 0.0392(8) 0.0126(6) -0.0012(6) 0.0027(5)
C6 0.0274(6) 0.0201(6) 0.0319(7) 0.0077(5) -0.0027(5) -0.0011(5)
C7 0.0202(6) 0.0199(6) 0.0199(5) 0.0074(5) 0.0036(4) 0.0000(4)
C8 0.0196(6) 0.0182(6) 0.0206(5) 0.0071(5) 0.0029(4) 0.0009(4)
C9 0.0181(5) 0.0196(6) 0.0232(6) 0.0080(5) 0.0004(4) 0.0014(4)
C10 0.0169(5) 0.0185(6) 0.0194(5) 0.0065(4) 0.0005(4) -0.0008(4)
C11 0.0182(5) 0.0187(6) 0.0184(5) 0.0061(4) 0.0031(4) 0.0016(4)
C12 0.0158(5) 0.0212(6) 0.0192(5) 0.0081(4) 0.0029(4) 0.0034(4)
C13 0.0173(5) 0.0205(6) 0.0193(5) 0.0071(5) 0.0028(4) 0.0002(4)
C14 0.0198(6) 0.0206(6) 0.0195(5) 0.0071(5) 0.0036(4) -0.0004(4)
C15 0.0207(6) 0.0206(6) 0.0243(6) 0.0046(5) -0.0004(5) 0.0003(4)
C16 0.0231(7) 0.0440(9) 0.0524(9) 0.0261(7) 0.0002(6) -0.0026(6)
C17 0.0202(7) 0.0562(10) 0.0639(11) 0.0261(9) -0.0018(7) -0.0036(7)
C18 0.0249(7) 0.0405(8) 0.0395(8) 0.0049(6) -0.0066(6) 0.0085(6)
C19 0.0366(7) 0.0238(6) 0.0248(6) 0.0018(5) -0.0057(5) 0.0093(5)
C20 0.0294(6) 0.0184(6) 0.0235(6) 0.0032(5) -0.0015(5) 0.0011(5)
C21 0.0208(6) 0.0195(6) 0.0160(5) 0.0041(4) -0.0002(4) 0.0029(4)
C22 0.0214(6) 0.0215(6) 0.0199(6) -0.0009(5) -0.0020(4) 0.0045(5)
C23 0.0273(7) 0.0331(7) 0.0311(7) 0.0029(6) 0.0074(5) 0.0060(5)
C24 0.0313(8) 0.0509(10) 0.0456(9) 0.0014(7) 0.0149(7) 0.0130(7)
C25 0.0367(8) 0.0523(10) 0.0438(9) 0.0025(8) 0.0021(7) 0.0265(7)
C26 0.0452(9) 0.0429(9) 0.0373(8) 0.0106(7) -0.0001(7) 0.0248(7)
C27 0.0334(7) 0.0303(7) 0.0266(6) 0.0073(5) -0.0015(5) 0.0116(6)
C28 0.0193(5) 0.0146(5) 0.0207(5) 0.0066(4) -0.0002(4) 0.0014(4)
C29 0.0233(6) 0.0149(5) 0.0204(6) 0.0047(4) 0.0003(4) -0.0026(4)
C30 0.0246(6) 0.0244(6) 0.0243(6) 0.0101(5) -0.0010(5) -0.0045(5)
C31 0.0357(7) 0.0314(7) 0.0220(6) 0.0098(5) -0.0014(5) -0.0099(6)
C32 0.0469(8) 0.0254(7) 0.0232(6) 0.0012(5) 0.0098(6) -0.0068(6)
C33 0.0405(8) 0.0285(7) 0.0342(7) 0.0052(6) 0.0126(6) 0.0070(6)
C34 0.0316(7) 0.0259(7) 0.0264(6) 0.0059(5) 0.0043(5) 0.0072(5)
C35 0.0187(5) 0.0186(6) 0.0218(6) 0.0076(5) 0.0006(4) 0.0022(4)
C36 0.0233(6) 0.0180(6) 0.0198(5) 0.0060(4) 0.0000(4) -0.0008(4)
C37 0.0209(6) 0.0245(6) 0.0289(6) 0.0125(5) -0.0012(5) -0.0010(5)
C38 0.0283(7) 0.0306(7) 0.0358(7) 0.0198(6) -0.0002(5) 0.0014(5)
C39 0.0316(7) 0.0344(7) 0.0372(7) 0.0224(6) 0.0048(6) -0.0019(6)
C40 0.0230(6) 0.0366(8) 0.0352(7) 0.0180(6) 0.0062(5) -0.0001(5)
C41 0.0237(6) 0.0255(6) 0.0268(6) 0.0114(5) 0.0020(5) 0.0028(5)
C42 0.0170(5) 0.0187(6) 0.0187(5) 0.0053(4) 0.0018(4) 0.0015(4)
C43 0.0197(6) 0.0197(6) 0.0214(6) 0.0083(5) -0.0015(4) 0.0012(4)
C44 0.0199(6) 0.0180(6) 0.0209(5) 0.0080(4) 0.0012(4) 0.0021(4)
C45 0.0172(5) 0.0164(5) 0.0184(5) 0.0047(4) 0.0012(4) 0.0015(4)
C46 0.0183(5) 0.0186(6) 0.0173(5) 0.0061(4) -0.0004(4) 0.0035(4)
C47 0.0177(5) 0.0162(5) 0.0179(5) 0.0047(4) 0.0023(4) 0.0023(4)
C48 0.0196(5) 0.0167(5) 0.0177(5) 0.0034(4) 0.0044(4) 0.0025(4)
C49 0.0190(5) 0.0185(6) 0.0212(6) 0.0080(5) 0.0015(4) -0.0004(4)
C50 0.0270(6) 0.0204(6) 0.0225(6) 0.0058(5) 0.0028(5) 0.0007(5)
C51 0.0326(7) 0.0287(7) 0.0200(6) 0.0087(5) 0.0004(5) 0.0005(5)
C52 0.0407(8) 0.0284(7) 0.0281(7) 0.0151(6) -0.0014(6) 0.0056(6)
C53 0.0490(9) 0.0227(7) 0.0288(7) 0.0086(5) 0.0010(6) 0.0120(6)
C54 0.0364(7) 0.0226(6) 0.0205(6) 0.0060(5) 0.0015(5) 0.0068(5)
C55 0.0191(5) 0.0180(5) 0.0181(5) 0.0047(4) 0.0035(4) 0.0019(4)
C56 0.0199(6) 0.0202(6) 0.0195(5) 0.0043(5) 0.0030(4) -0.0007(4)
C57 0.0241(6) 0.0214(6) 0.0227(6) 0.0060(5) 0.0051(5) -0.0005(5)
C58 0.0283(6) 0.0218(6) 0.0269(6) 0.0043(5) 0.0077(5) -0.0048(5)
C59 0.0248(6) 0.0312(7) 0.0264(6) 0.0027(5) 0.0015(5) -0.0080(5)
C60 0.0277(7) 0.0361(8) 0.0398(8) 0.0155(6) -0.0097(6) -0.0051(6)
C61 0.0264(7) 0.0265(7) 0.0365(7) 0.0129(6) -0.0053(6) -0.0041(5)

loop_
_atom_type_symbol
_atom_type_description
_atom_type_scat_dispersion_real
_atom_type_scat_dispersion_imag
_atom_type_scat_source
C C 0.0181 0.0091 'International Tables Vol C Tables 4.2.6.8 and 6.1.1.4'
H H 0.0000 0.0000 'International Tables Vol C Tables 4.2.6.8 and 6.1.1.4'
N N 0.0311 0.0180 'International Tables Vol C Tables 4.2.6.8 and 6.1.1.4'
F F 0.0727 0.0534 'International Tables Vol C Tables 4.2.6.8 and 6.1.1.4'

loop_
_geom_angle_atom_site_label_1
_geom_angle_atom_site_label_2
_geom_angle_atom_site_label_3
_geom_angle
_geom_angle_site_symmetry_1
_geom_angle_site_symmetry_3
_geom_angle_publ_flag
C14 N1 C7 118.84(10) . . ?
C7 N2 C8 116.65(10) . . ?
C21 N3 C28 117.42(10) . . ?
C35 N4 C10 123.59(10) . . ?
C35 N4 C28 123.75(9) . . ?
C10 N4 C28 111.87(9) . . ?
C35 N5 C44 118.39(10) . . ?
C55 N6 C42 116.86(10) . . ?
C48 N7 C55 118.87(10) . . ?
C6 C1 C2 119.14(11) . . ?
C6 C1 C7 120.57(11) . . ?
C2 C1 C7 120.27(11) . . ?
C3 C2 C1 120.48(12) . . ?
C4 C3 C2 120.05(12) . . ?
C3 C4 C5 120.07(12) . . ?
C4 C5 C6 120.08(13) . . ?
C5 C6 C1 120.17(12) . . ?
N2 C7 N1 125.94(11) . . ?
N2 C7 C1 117.87(11) . . ?
N1 C7 C1 116.19(10) . . ?
N2 C8 C9 116.80(10) . . ?
N2 C8 C13 122.42(11) . . ?
C9 C8 C13 120.77(11) . . ?
C10 C9 C8 119.52(11) . . ?
C9 C10 N4 122.41(10) . . ?
C9 C10 C11 122.31(11) . . ?
N4 C10 C11 115.27(10) . . ?
C12 C11 C10 116.96(10) . . ?
C12 C11 C21 126.57(10) . . ?
C10 C11 C21 116.40(10) . . ?
F1 C12 C11 118.02(10) . . ?
F1 C12 C13 118.19(10) . . ?
C11 C12 C13 123.78(11) . . ?
C12 C13 C8 116.61(10) . . ?
C12 C13 C14 127.85(11) . . ?
C8 C13 C14 115.52(11) . . ?
N1 C14 C13 120.62(11) . . ?
N1 C14 C15 113.09(10) . . ?
C13 C14 C15 126.28(11) . . ?
C20 C15 C16 118.77(12) . . ?
C20 C15 C14 123.30(11) . . ?
C16 C15 C14 117.62(12) . . ?
C17 C16 C15 120.34(14) . . ?
C18 C17 C16 120.52(15) . . ?
C17 C18 C19 119.74(13) . . ?
C18 C19 C20 120.27(13) . . ?
C19 C20 C15 120.29(13) . . ?
N3 C21 C11 121.85(10) . . ?
N3 C21 C22 115.67(10) . . ?
C11 C21 C22 122.48(10) . . ?
C23 C22 C27 119.74(12) . . ?
C23 C22 C21 121.94(12) . . ?
C27 C22 C21 118.22(12) . . ?
C22 C23 C24 119.49(15) . . ?
C25 C24 C23 120.46(16) . . ?
C26 C25 C24 120.20(14) . . ?
C25 C26 C27 120.04(16) . . ?
C26 C27 C22 120.05(15) . . ?
N3 C28 N4 108.98(9) . . ?
N3 C28 C45 110.11(9) . . ?
N4 C28 C45 108.99(9) . . ?
N3 C28 C29 111.66(9) . . ?
N4 C28 C29 108.26(9) . . ?
C45 C28 C29 108.78(9) . . ?
C30 C29 C34 119.16(12) . . ?
C30 C29 C28 122.72(11) . . ?
C34 C29 C28 118.12(11) . . ?
C29 C30 C31 120.05(13) . . ?
C32 C31 C30 120.63(13) . . ?
C31 C32 C33 119.45(13) . . ?
C34 C33 C32 120.15(14) . . ?
C33 C34 C29 120.55(13) . . ?
N5 C35 N4 124.07(11) . . ?
N5 C35 C36 116.16(10) . . ?
N4 C35 C36 119.73(10) . . ?
C41 C36 C37 119.47(11) . . ?
C41 C36 C35 121.86(11) . . ?
C37 C36 C35 118.44(11) . . ?
C38 C37 C36 120.21(12) . . ?
C39 C38 C37 119.91(12) . . ?
C38 C39 C40 120.14(12) . . ?
C41 C40 C39 120.22(12) . . ?
C40 C41 C36 120.04(12) . . ?
N6 C42 C43 117.55(10) . . ?
N6 C42 C47 122.00(10) . . ?
C43 C42 C47 120.42(10) . . ?
C44 C43 C42 120.88(11) . . ?
C43 C44 N5 117.24(10) . . ?
C43 C44 C45 120.36(11) . . ?
N5 C44 C45 122.27(10) . . ?
C46 C45 C44 117.99(10) . . ?
C46 C45 C28 121.83(10) . . ?
C44 C45 C28 120.11(10) . . ?
F2 C46 C45 118.06(10) . . ?
F2 C46 C47 118.08(10) . . ?
C45 C46 C47 123.85(10) . . ?
C46 C47 C42 116.20(10) . . ?
C46 C47 C48 128.21(10) . . ?
C42 C47 C48 115.55(10) . . ?
N7 C48 C47 120.83(10) . . ?
N7 C48 C49 112.17(10) . . ?
C47 C48 C49 126.99(10) . . ?
C50 C49 C54 119.41(11) . . ?
C50 C49 C48 122.86(11) . . ?
C54 C49 C48 117.18(11) . . ?
C51 C50 C49 120.16(12) . . ?
C52 C51 C50 120.03(12) . . ?
C53 C52 C51 120.01(12) . . ?
C52 C53 C54 120.21(12) . . ?
C53 C54 C49 120.14(12) . . ?
N6 C55 N7 125.68(11) . . ?
N6 C55 C56 118.37(10) . . ?
N7 C55 C56 115.94(10) . . ?
C61 C56 C57 119.27(11) . . ?
C61 C56 C55 120.32(11) . . ?
C57 C56 C55 120.40(11) . . ?
C58 C57 C56 119.82(12) . . ?
C59 C58 C57 120.70(12) . . ?
C58 C59 C60 119.52(12) . . ?
C59 C60 C61 120.55(13) . . ?
C60 C61 C56 120.13(13) . . ?

loop_
_geom_bond_atom_site_label_1
_geom_bond_atom_site_label_2
_geom_bond_distance
_geom_bond_site_symmetry_2
_geom_bond_publ_flag
F1 C12 1.3466(13) . ?
F2 C46 1.3479(13) . ?
N1 C14 1.3214(16) . ?
N1 C7 1.3672(16) . ?
N2 C7 1.3161(15) . ?
N2 C8 1.3597(15) . ?
N3 C21 1.2882(15) . ?
N3 C28 1.4674(15) . ?
N4 C35 1.3785(15) . ?
N4 C10 1.4134(14) . ?
N4 C28 1.4848(14) . ?
N5 C35 1.2906(15) . ?
N5 C44 1.3925(15) . ?
N6 C55 1.3151(15) . ?
N6 C42 1.3651(15) . ?
N7 C48 1.3238(15) . ?
N7 C55 1.3671(15) . ?
C1 C6 1.3954(18) . ?
C1 C2 1.3946(17) . ?
C1 C7 1.4832(16) . ?
C2 C3 1.3883(18) . ?
C3 C4 1.3824(19) . ?
C4 C5 1.3889(19) . ?
C5 C6 1.3906(18) . ?
C8 C9 1.4117(16) . ?
C8 C13 1.4257(16) . ?
C9 C10 1.3627(17) . ?
C10 C11 1.4275(16) . ?
C11 C12 1.3784(16) . ?
C11 C21 1.4836(16) . ?
C12 C13 1.4132(16) . ?
C13 C14 1.4394(16) . ?
C14 C15 1.4907(16) . ?
C15 C20 1.3917(18) . ?
C15 C16 1.3960(19) . ?
C16 C17 1.386(2) . ?
C17 C18 1.377(2) . ?
C18 C19 1.382(2) . ?
C19 C20 1.3915(18) . ?
C21 C22 1.4922(16) . ?
C22 C23 1.390(2) . ?
C22 C27 1.3988(19) . ?
C23 C24 1.392(2) . ?
C24 C25 1.383(3) . ?
C25 C26 1.379(3) . ?
C26 C27 1.387(2) . ?
C28 C45 1.5248(15) . ?
C28 C29 1.5438(16) . ?
C29 C30 1.3886(17) . ?
C29 C34 1.3936(18) . ?
C30 C31 1.3929(19) . ?
C31 C32 1.381(2) . ?
C32 C33 1.390(2) . ?
C33 C34 1.3853(19) . ?
C35 C36 1.4883(16) . ?
C36 C41 1.3934(18) . ?
C36 C37 1.3963(17) . ?
C37 C38 1.3863(18) . ?
C38 C39 1.387(2) . ?
C39 C40 1.3859(19) . ?
C40 C41 1.3852(18) . ?
C42 C43 1.3989(16) . ?
C42 C47 1.4296(16) . ?
C43 C44 1.3762(16) . ?
C44 C45 1.4242(16) . ?
C45 C46 1.3707(16) . ?
C46 C47 1.4163(16) . ?
C47 C48 1.4317(16) . ?
C48 C49 1.4919(16) . ?
C49 C50 1.3902(17) . ?
C49 C54 1.3938(17) . ?
C50 C51 1.3922(18) . ?
C51 C52 1.383(2) . ?
C52 C53 1.385(2) . ?
C53 C54 1.3862(18) . ?
C55 C56 1.4829(16) . ?
C56 C61 1.3926(18) . ?
C56 C57 1.3973(17) . ?
C57 C58 1.3884(17) . ?
C58 C59 1.381(2) . ?
C59 C60 1.383(2) . ?
C60 C61 1.3864(18) . ?
